data_2239783
loop_
_publ_author_name
'de Oliveira, Adriano Bof'
'Feitosa, B\'arbara Regina Santos'
'N\"ather, Christian'
'Jess, Inke'

_publ_section_title
;
 Crystal structure of
 <i>cis</i>-bis[4-phenyl-2-(1,2,3,4-tetrahydronaphthalen-1-ylidene)hydrazinecarbothioamidato-\k^2^<i>N</i>^1^,<i>S</i>]nickel(II)
 monohydrate tetrahydrofuran disolvate
;
_journal_issue 8
_journal_name_full 'Acta Crystallographica Section E'
_journal_page_first 101
_journal_page_last 103
_journal_paper_doi 10.1107/S1600536814016079
_journal_volume 70
_journal_year 2014
_chemical_formula_iupac '[Ni (C16 H16 N3 S)2], 2C4 H8 O, H2 O'
_chemical_formula_moiety 'C34 H32 N6 Ni S2, 2(C4 H8 O), H2 O'
_chemical_formula_sum 'C42 H50 N6 Ni O3 S2'
_chemical_formula_weight 809.71
_chemical_name_systematic
;<i>cis</i>-Bis{(4-phenyl-2-(1,2,3,4-tetrahydronaphthalen-1-ylidene)hydrazinecarbothioamidato-\k^2^<i>N</i>^1^,<i>S</i>)}nickel(II) monohydrate
tetrahydrofuran disolvate
;
_space_group_IT_number 14
_symmetry_cell_setting monoclinic
_symmetry_space_group_name_Hall '-P 2ybc'
_symmetry_space_group_name_H-M 'P 1 21/c 1'
_atom_sites_solution_hydrogens geom
_atom_sites_solution_primary direct
_atom_sites_solution_secondary difmap
_audit_creation_method SHELXL-97
_cell_angle_alpha 90.00
_cell_angle_beta 92.841(8)
_cell_angle_gamma 90.00
_cell_formula_units_Z 4
_cell_length_a 20.9248(13)
_cell_length_b 8.7872(5)
_cell_length_c 21.2833(15)
_cell_measurement_reflns_used 40358
_cell_measurement_temperature 200(2)
_cell_measurement_theta_max 27.00
_cell_measurement_theta_min 2.51
_cell_volume 3908.6(4)
_computing_cell_refinement '<i>X-AREA</i> (Stoe & Cie, 2008)'
_computing_data_collection '<i>X-AREA</i> (Stoe & Cie, 2008)'
_computing_data_reduction '<i>X-RED32</i> (Stoe & Cie, 2008)'
_computing_molecular_graphics 'DIAMOND (Brandenburg, 2006)'
_computing_publication_material 'publCIF (Westrip, 2010)'
_computing_structure_refinement 'SHELXL97 (Sheldrick, 2008)'
_computing_structure_solution 'SHELXS97 (Sheldrick, 2008)'
_diffrn_ambient_temperature 200(2)
_diffrn_measured_fraction_theta_full 0.985
_diffrn_measured_fraction_theta_max 0.985
_diffrn_measurement_device_type 'Stoe IPDS-1'
_diffrn_measurement_method '\f scans'
_diffrn_radiation_monochromator graphite
_diffrn_radiation_type MoK\a
_diffrn_radiation_wavelength 0.71073
_diffrn_reflns_av_R_equivalents 0.0639
_diffrn_reflns_av_sigmaI/netI 0.0358
_diffrn_reflns_limit_h_max 26
_diffrn_reflns_limit_h_min -26
_diffrn_reflns_limit_k_max 11
_diffrn_reflns_limit_k_min -11
_diffrn_reflns_limit_l_max 27
_diffrn_reflns_limit_l_min -27
_diffrn_reflns_number 40358
_diffrn_reflns_theta_full 27.00
_diffrn_reflns_theta_max 27.00
_diffrn_reflns_theta_min 2.51
_exptl_absorpt_coefficient_mu 0.651
_exptl_absorpt_correction_T_max 0.9405
_exptl_absorpt_correction_T_min 0.7871
_exptl_absorpt_correction_type numerical
_exptl_absorpt_process_details '(X-SHAPE and X-RED32; Stoe & Cie, 2008)'
_exptl_crystal_colour Red
_exptl_crystal_density_diffrn 1.376
_exptl_crystal_density_method 'not measured'
_exptl_crystal_description Prism
_exptl_crystal_F_000 1712
_exptl_crystal_size_max 0.19
_exptl_crystal_size_mid 0.15
_exptl_crystal_size_min 0.10
_refine_diff_density_max 0.323
_refine_diff_density_min -0.476
_refine_ls_extinction_coef 0.0043(6)
_refine_ls_extinction_expression Fc^*^=kFc[1+0.001xFc^2^\l^3^/sin(2\q)]^-1/4^
_refine_ls_extinction_method 'SHELXL97 (Sheldrick, 2008)'
_refine_ls_goodness_of_fit_ref 1.039
_refine_ls_hydrogen_treatment constr
_refine_ls_matrix_type full
_refine_ls_number_parameters 488
_refine_ls_number_reflns 8412
_refine_ls_number_restraints 0
_refine_ls_restrained_S_all 1.039
_refine_ls_R_factor_all 0.0477
_refine_ls_R_factor_gt 0.0382
_refine_ls_shift/su_max 0.002
_refine_ls_shift/su_mean 0.000
_refine_ls_structure_factor_coef Fsqd
_refine_ls_weighting_details 'calc w=1/[\s^2^(Fo^2^)+(0.0495P)^2^+1.5310P] where P=(Fo^2^+2Fc^2^)/3'
_refine_ls_weighting_scheme calc
_refine_ls_wR_factor_gt 0.0849
_refine_ls_wR_factor_ref 0.0897
_reflns_number_gt 7107
_reflns_number_total 8412
_reflns_threshold_expression I>2sigma(I)
_cod_data_source_file rz5128sup1.cf
_cod_data_source_block I
_cod_original_sg_symbol_H-M 'P 21/c'
_cod_database_code 2239783
_cod_database_fobs_code 2239783

loop_
_symmetry_equiv_pos_as_xyz
'x, y, z'
'-x, y+1/2, -z+1/2'
'-x, -y, -z'
'x, -y-1/2, z-1/2'

loop_
_atom_site_type_symbol
_atom_site_label
_atom_site_fract_x
_atom_site_fract_y
_atom_site_fract_z
_atom_site_U_iso_or_equiv
_atom_site_adp_type
_atom_site_calc_flag
_atom_site_refinement_flags
_atom_site_occupancy
_atom_site_symmetry_multiplicity
Ni Ni1 0.763345(10) 0.57702(2) 0.542635(10) 0.01599(8) Uani d . 1 1
S S1 0.85498(2) 0.51110(5) 0.50807(2) 0.02150(10) Uani d . 1 1
C C1 0.84794(8) 0.63429(18) 0.44282(8) 0.0176(3) Uani d . 1 1
N N1 0.80744(7) 0.74626(15) 0.43901(6) 0.0193(3) Uani d . 1 1
N N2 0.77215(7) 0.75911(15) 0.49300(6) 0.0176(3) Uani d . 1 1
C C2 0.74873(8) 0.89550(17) 0.50036(8) 0.0176(3) Uani d . 1 1
C C3 0.75309(9) 1.01216(19) 0.44862(8) 0.0239(4) Uani d . 1 1
H H3A 0.7289 0.9747 0.4106 0.029 Uiso calc R 1 1
H H3B 0.7984 1.0230 0.4381 0.029 Uiso calc R 1 1
C C4 0.72730(9) 1.16776(19) 0.46591(9) 0.0272(4) Uani d . 1 1
H H4A 0.7214 1.2308 0.4275 0.033 Uiso calc R 1 1
H H4B 0.7585 1.2197 0.4950 0.033 Uiso calc R 1 1
C C5 0.66362(10) 1.1516(2) 0.49709(10) 0.0312(4) Uani d . 1 1
H H5A 0.6470 1.2536 0.5076 0.037 Uiso calc R 1 1
H H5B 0.6320 1.1016 0.4677 0.037 Uiso calc R 1 1
C C6 0.67272(9) 1.05810(19) 0.55612(9) 0.0249(4) Uani d . 1 1
C C7 0.64126(10) 1.0929(2) 0.61052(11) 0.0339(5) Uani d . 1 1
H H7 0.6105 1.1724 0.6094 0.041 Uiso calc R 1 1
C C8 0.65380(11) 1.0144(2) 0.66589(11) 0.0380(5) Uani d . 1 1
H H8 0.6306 1.0376 0.7019 0.046 Uiso calc R 1 1
C C9 0.70038(11) 0.9014(2) 0.66901(10) 0.0334(4) Uani d . 1 1
H H9 0.7103 0.8502 0.7076 0.040 Uiso calc R 1 1
C C10 0.73221(9) 0.8639(2) 0.61548(8) 0.0249(4) Uani d . 1 1
H H10 0.7646 0.7880 0.6177 0.030 Uiso calc R 1 1
C C11 0.71703(8) 0.93683(18) 0.55811(8) 0.0204(3) Uani d . 1 1
N N3 0.88815(7) 0.60673(16) 0.39553(7) 0.0219(3) Uani d . 1 1
H H1N 0.9185 0.5384 0.4020 0.026 Uiso d R 1 1
C C12 0.88886(8) 0.67796(19) 0.33607(8) 0.0208(3) Uani d . 1 1
C C13 0.84043(10) 0.7741(2) 0.31185(9) 0.0281(4) Uani d . 1 1
H H13 0.8049 0.7976 0.3362 0.034 Uiso calc R 1 1
C C14 0.84464(12) 0.8354(2) 0.25151(9) 0.0358(5) Uani d . 1 1
H H14 0.8116 0.9004 0.2351 0.043 Uiso calc R 1 1
C C15 0.89587(12) 0.8032(2) 0.21546(10) 0.0384(5) Uani d . 1 1
H H15 0.8985 0.8465 0.1748 0.046 Uiso calc R 1 1
C C16 0.94352(10) 0.7069(3) 0.23938(9) 0.0358(5) Uani d . 1 1
H H16 0.9787 0.6832 0.2146 0.043 Uiso calc R 1 1
C C17 0.94061(9) 0.6444(2) 0.29920(9) 0.0273(4) Uani d . 1 1
H H17 0.9738 0.5790 0.3150 0.033 Uiso calc R 1 1
S S21 0.77040(2) 0.40904(5) 0.61626(2) 0.02150(10) Uani d . 1 1
C C21 0.69687(8) 0.45636(18) 0.64762(8) 0.0189(3) Uani d . 1 1
N N21 0.65424(7) 0.54193(16) 0.61843(7) 0.0214(3) Uani d . 1 1
N N22 0.67275(7) 0.58376(15) 0.55827(6) 0.0179(3) Uani d . 1 1
C C22 0.62487(8) 0.63338(18) 0.52238(8) 0.0185(3) Uani d . 1 1
C C23 0.56144(8) 0.6663(2) 0.55078(9) 0.0265(4) Uani d . 1 1
H H23A 0.5686 0.7398 0.5857 0.032 Uiso calc R 1 1
H H23B 0.5451 0.5710 0.5689 0.032 Uiso calc R 1 1
C C24 0.51066(9) 0.7303(2) 0.50437(10) 0.0314(4) Uani d . 1 1
H H24A 0.4914 0.6466 0.4787 0.038 Uiso calc R 1 1
H H24B 0.4763 0.7789 0.5276 0.038 Uiso calc R 1 1
C C25 0.54023(9) 0.8468(2) 0.46163(10) 0.0298(4) Uani d . 1 1
H H25A 0.5068 0.8908 0.4325 0.036 Uiso calc R 1 1
H H25B 0.5599 0.9303 0.4871 0.036 Uiso calc R 1 1
C C26 0.59041(9) 0.7688(2) 0.42476(9) 0.0244(4) Uani d . 1 1
C C27 0.59580(11) 0.7956(2) 0.36072(9) 0.0350(4) Uani d . 1 1
H H27 0.5691 0.8697 0.3402 0.042 Uiso calc R 1 1
C C28 0.63934(11) 0.7161(3) 0.32660(9) 0.0376(5) Uani d . 1 1
H H28 0.6429 0.7375 0.2832 0.045 Uiso calc R 1 1
C C29 0.67788(10) 0.6050(2) 0.35546(9) 0.0306(4) Uani d . 1 1
H H29 0.7070 0.5487 0.3317 0.037 Uiso calc R 1 1
C C30 0.67348(9) 0.57702(19) 0.41940(9) 0.0233(4) Uani d . 1 1
H H30 0.6994 0.5005 0.4392 0.028 Uiso calc R 1 1
C C31 0.63103(8) 0.66085(18) 0.45479(8) 0.0195(3) Uani d . 1 1
N N23 0.68631(7) 0.39556(17) 0.70534(7) 0.0229(3) Uani d . 1 1
H H2N 0.7178 0.3384 0.7209 0.027 Uiso d R 1 1
C C32 0.62840(9) 0.38489(19) 0.73636(8) 0.0221(3) Uani d . 1 1
C C33 0.57121(9) 0.4550(2) 0.71649(9) 0.0285(4) Uani d . 1 1
H H33 0.5697 0.5192 0.6806 0.034 Uiso calc R 1 1
C C34 0.51621(10) 0.4305(2) 0.74952(10) 0.0339(4) Uani d . 1 1
H H34 0.4772 0.4776 0.7354 0.041 Uiso calc R 1 1
C C35 0.51734(10) 0.3391(2) 0.80225(10) 0.0356(5) Uani d . 1 1
H H35 0.4795 0.3227 0.8242 0.043 Uiso calc R 1 1
C C36 0.57417(11) 0.2718(2) 0.82274(10) 0.0357(5) Uani d . 1 1
H H36 0.5755 0.2098 0.8594 0.043 Uiso calc R 1 1
C C37 0.62939(10) 0.2937(2) 0.79037(9) 0.0298(4) Uani d . 1 1
H H37 0.6682 0.2464 0.8050 0.036 Uiso calc R 1 1
O O1 0.99770(7) 0.40290(16) 0.41952(8) 0.0417(4) Uani d . 1 1
H H1O1 1.0309 0.4309 0.4401 0.062 Uiso d R 1 1
H H2O1 1.0030 0.3084 0.4169 0.062 Uiso d R 1 1
O O41 0.97593(8) 0.58636(16) 0.08169(9) 0.0448(4) Uani d . 1 1
C C41 0.90931(12) 0.5585(3) 0.07052(16) 0.0538(7) Uani d . 1 1
H H41A 0.8912 0.6291 0.0381 0.065 Uiso calc R 1 1
H H41B 0.8864 0.5735 0.1097 0.065 Uiso calc R 1 1
C C42 0.90244(13) 0.3977(3) 0.04853(15) 0.0531(7) Uani d . 1 1
H H42A 0.8981 0.3930 0.0020 0.064 Uiso calc R 1 1
H H42B 0.8645 0.3492 0.0661 0.064 Uiso calc R 1 1
C C43 0.96318(13) 0.3203(3) 0.07266(12) 0.0455(6) Uani d . 1 1
H H43A 0.9842 0.2683 0.0380 0.055 Uiso calc R 1 1
H H43B 0.9540 0.2443 0.1053 0.055 Uiso calc R 1 1
C C44 1.00526(12) 0.4463(2) 0.10005(13) 0.0448(6) Uani d . 1 1
H H44A 1.0089 0.4382 0.1465 0.054 Uiso calc R 1 1
H H44B 1.0487 0.4394 0.0838 0.054 Uiso calc R 1 1
O O51 0.78020(7) 0.19400(17) 0.76536(7) 0.0344(3) Uani d . 1 1
C C51 0.81446(12) 0.2516(3) 0.82019(11) 0.0467(6) Uani d . 1 1
H H51A 0.8107 0.1802 0.8558 0.056 Uiso calc R 1 1
H H51B 0.7967 0.3512 0.8323 0.056 Uiso calc R 1 1
C C52 0.88412(11) 0.2691(3) 0.80450(11) 0.0408(5) Uani d . 1 1
H H52A 0.9120 0.2021 0.8314 0.049 Uiso calc R 1 1
H H52B 0.8985 0.3758 0.8103 0.049 Uiso calc R 1 1
C C53 0.88546(10) 0.2222(2) 0.73570(10) 0.0347(4) Uani d . 1 1
H H53A 0.8835 0.3122 0.7077 0.042 Uiso calc R 1 1
H H53B 0.9245 0.1630 0.7278 0.042 Uiso calc R 1 1
C C54 0.82624(9) 0.1255(2) 0.72640(10) 0.0297(4) Uani d . 1 1
H H54A 0.8106 0.1259 0.6817 0.036 Uiso calc R 1 1
H H54B 0.8351 0.0192 0.7395 0.036 Uiso calc R 1 1

loop_
_atom_site_aniso_label
_atom_site_aniso_U_11
_atom_site_aniso_U_22
_atom_site_aniso_U_33
_atom_site_aniso_U_12
_atom_site_aniso_U_13
_atom_site_aniso_U_23
Ni1 0.01618(12) 0.01577(11) 0.01627(11) 0.00208(7) 0.00338(8) 0.00228(7)
S1 0.0184(2) 0.0223(2) 0.0243(2) 0.00532(15) 0.00491(16) 0.00550(15)
C1 0.0171(8) 0.0168(7) 0.0191(7) -0.0003(6) 0.0028(6) -0.0024(6)
N1 0.0229(7) 0.0191(6) 0.0164(6) 0.0042(5) 0.0067(6) -0.0001(5)
N2 0.0176(7) 0.0197(6) 0.0157(6) 0.0022(5) 0.0035(5) -0.0018(5)
C2 0.0175(8) 0.0163(7) 0.0189(8) 0.0006(6) 0.0019(6) -0.0006(6)
C3 0.0301(9) 0.0188(8) 0.0234(8) 0.0055(7) 0.0056(7) 0.0026(6)
C4 0.0326(10) 0.0158(8) 0.0335(10) 0.0048(7) 0.0065(8) 0.0019(7)
C5 0.0275(10) 0.0212(8) 0.0451(11) 0.0079(7) 0.0031(9) -0.0016(8)
C6 0.0211(9) 0.0185(8) 0.0358(10) -0.0011(6) 0.0064(8) -0.0077(7)
C7 0.0285(10) 0.0273(9) 0.0473(12) -0.0029(7) 0.0167(9) -0.0147(8)
C8 0.0411(12) 0.0367(11) 0.0384(11) -0.0119(9) 0.0229(10) -0.0165(9)
C9 0.0423(12) 0.0348(10) 0.0242(9) -0.0111(8) 0.0117(9) -0.0071(8)
C10 0.0308(10) 0.0237(8) 0.0204(8) -0.0057(7) 0.0049(7) -0.0052(7)
C11 0.0209(8) 0.0191(7) 0.0217(8) -0.0034(6) 0.0062(7) -0.0051(6)
N3 0.0213(7) 0.0228(7) 0.0220(7) 0.0063(6) 0.0054(6) -0.0005(6)
C12 0.0224(8) 0.0216(8) 0.0187(8) -0.0039(6) 0.0055(7) -0.0036(6)
C13 0.0348(10) 0.0295(9) 0.0205(8) 0.0045(8) 0.0073(8) 0.0007(7)
C14 0.0518(13) 0.0330(10) 0.0229(9) 0.0043(9) 0.0053(9) 0.0045(8)
C15 0.0557(14) 0.0387(11) 0.0217(9) -0.0103(10) 0.0102(9) 0.0022(8)
C16 0.0345(11) 0.0485(12) 0.0258(10) -0.0151(9) 0.0146(8) -0.0088(9)
C17 0.0224(9) 0.0340(9) 0.0261(9) -0.0048(7) 0.0068(7) -0.0081(7)
S21 0.0219(2) 0.0233(2) 0.0197(2) 0.00565(15) 0.00496(16) 0.00627(15)
C21 0.0214(8) 0.0183(7) 0.0171(7) -0.0010(6) 0.0026(6) 0.0006(6)
N21 0.0214(7) 0.0243(7) 0.0189(7) 0.0009(6) 0.0060(6) 0.0042(5)
N22 0.0197(7) 0.0178(6) 0.0164(6) 0.0016(5) 0.0029(5) 0.0011(5)
C22 0.0192(8) 0.0160(7) 0.0204(8) 0.0006(6) 0.0022(6) -0.0015(6)
C23 0.0189(8) 0.0323(9) 0.0288(9) 0.0031(7) 0.0042(7) 0.0005(7)
C24 0.0186(9) 0.0361(10) 0.0394(11) 0.0043(7) 0.0004(8) -0.0007(8)
C25 0.0258(10) 0.0294(9) 0.0338(10) 0.0105(7) -0.0030(8) 0.0006(8)
C26 0.0239(9) 0.0239(8) 0.0250(9) 0.0041(7) -0.0035(7) -0.0011(7)
C27 0.0404(12) 0.0388(11) 0.0251(9) 0.0109(9) -0.0056(8) 0.0050(8)
C28 0.0486(13) 0.0465(12) 0.0175(9) 0.0073(10) -0.0003(8) 0.0013(8)
C29 0.0337(11) 0.0358(10) 0.0225(9) 0.0028(8) 0.0034(8) -0.0079(7)
C30 0.0245(9) 0.0214(8) 0.0238(8) 0.0026(7) -0.0004(7) -0.0041(6)
C31 0.0196(8) 0.0192(7) 0.0194(8) 0.0008(6) -0.0015(6) -0.0029(6)
N23 0.0228(8) 0.0277(7) 0.0185(7) 0.0042(6) 0.0039(6) 0.0058(6)
C32 0.0261(9) 0.0223(8) 0.0183(8) -0.0021(6) 0.0064(7) -0.0010(6)
C33 0.0273(10) 0.0348(10) 0.0238(9) 0.0009(8) 0.0056(8) 0.0047(7)
C34 0.0248(10) 0.0429(11) 0.0343(11) -0.0005(8) 0.0068(8) 0.0019(8)
C35 0.0335(11) 0.0394(11) 0.0355(11) -0.0082(9) 0.0170(9) 0.0019(9)
C36 0.0443(12) 0.0347(10) 0.0294(10) -0.0021(9) 0.0153(9) 0.0080(8)
C37 0.0347(11) 0.0301(9) 0.0252(9) 0.0038(8) 0.0077(8) 0.0063(7)
O1 0.0317(8) 0.0309(7) 0.0613(11) 0.0075(6) -0.0092(7) -0.0028(7)
O41 0.0357(9) 0.0262(7) 0.0711(12) -0.0026(6) -0.0108(8) 0.0095(7)
C41 0.0352(13) 0.0342(11) 0.090(2) 0.0029(9) -0.0133(13) -0.0017(12)
C42 0.0458(14) 0.0434(13) 0.0685(18) -0.0082(11) -0.0121(13) -0.0022(12)
C43 0.0606(16) 0.0306(10) 0.0443(13) 0.0010(10) -0.0074(11) -0.0035(9)
C44 0.0422(13) 0.0310(10) 0.0602(15) 0.0027(9) -0.0069(11) 0.0046(10)
O51 0.0256(7) 0.0425(8) 0.0351(8) 0.0066(6) 0.0017(6) 0.0013(6)
C51 0.0449(14) 0.0643(15) 0.0309(11) 0.0098(12) 0.0022(10) -0.0047(11)
C52 0.0393(12) 0.0409(11) 0.0409(12) 0.0005(9) -0.0103(10) -0.0025(9)
C53 0.0279(10) 0.0370(11) 0.0395(11) 0.0015(8) 0.0039(9) 0.0030(9)
C54 0.0296(10) 0.0266(9) 0.0329(10) 0.0055(7) 0.0006(8) 0.0016(7)

loop_
_atom_type_symbol
_atom_type_description
_atom_type_scat_dispersion_real
_atom_type_scat_dispersion_imag
_atom_type_scat_source
C C 0.0033 0.0016 'International Tables Vol C Tables 4.2.6.8 and 6.1.1.4'
H H 0.0000 0.0000 'International Tables Vol C Tables 4.2.6.8 and 6.1.1.4'
N N 0.0061 0.0033 'International Tables Vol C Tables 4.2.6.8 and 6.1.1.4'
O O 0.0106 0.0060 'International Tables Vol C Tables 4.2.6.8 and 6.1.1.4'
S S 0.1246 0.1234 'International Tables Vol C Tables 4.2.6.8 and 6.1.1.4'
Ni Ni 0.3393 1.1124 'International Tables Vol C Tables 4.2.6.8 and 6.1.1.4'

loop_
_geom_angle_atom_site_label_1
_geom_angle_atom_site_label_2
_geom_angle_atom_site_label_3
_geom_angle
N2 Ni1 N22 100.89(6)
N2 Ni1 S21 164.04(5)
N22 Ni1 S21 85.90(4)
N2 Ni1 S1 85.74(4)
N22 Ni1 S1 162.63(4)
S21 Ni1 S1 91.944(18)
C1 S1 Ni1 93.59(5)
N1 C1 N3 120.84(15)
N1 C1 S1 122.94(12)
N3 C1 S1 116.22(12)
C1 N1 N2 112.26(13)
C2 N2 N1 112.85(13)
C2 N2 Ni1 130.35(11)
N1 N2 Ni1 116.77(10)
N2 C2 C11 120.93(14)
N2 C2 C3 119.88(14)
C11 C2 C3 119.19(14)
C2 C3 C4 113.48(14)
C2 C3 H3A 108.9
C4 C3 H3A 108.9
C2 C3 H3B 108.9
C4 C3 H3B 108.9
H3A C3 H3B 107.7
C3 C4 C5 110.47(15)
C3 C4 H4A 109.6
C5 C4 H4A 109.6
C3 C4 H4B 109.6
C5 C4 H4B 109.6
H4A C4 H4B 108.1
C6 C5 C4 109.69(16)
C6 C5 H5A 109.7
C4 C5 H5A 109.7
C6 C5 H5B 109.7
C4 C5 H5B 109.7
H5A C5 H5B 108.2
C7 C6 C11 118.49(18)
C7 C6 C5 121.87(17)
C11 C6 C5 119.53(16)
C8 C7 C6 121.49(19)
C8 C7 H7 119.3
C6 C7 H7 119.3
C7 C8 C9 120.08(18)
C7 C8 H8 120.0
C9 C8 H8 120.0
C10 C9 C8 119.6(2)
C10 C9 H9 120.2
C8 C9 H9 120.2
C9 C10 C11 120.61(18)
C9 C10 H10 119.7
C11 C10 H10 119.7
C10 C11 C6 119.45(16)
C10 C11 C2 121.53(15)
C6 C11 C2 118.94(16)
C1 N3 C12 128.03(15)
C1 N3 H1N 118.2
C12 N3 H1N 113.8
C13 C12 C17 119.16(17)
C13 C12 N3 123.95(15)
C17 C12 N3 116.85(16)
C12 C13 C14 119.57(18)
C12 C13 H13 120.2
C14 C13 H13 120.2
C15 C14 C13 121.2(2)
C15 C14 H14 119.4
C13 C14 H14 119.4
C14 C15 C16 119.09(19)
C14 C15 H15 120.5
C16 C15 H15 120.5
C15 C16 C17 120.95(18)
C15 C16 H16 119.5
C17 C16 H16 119.5
C16 C17 C12 120.02(19)
C16 C17 H17 120.0
C12 C17 H17 120.0
C21 S21 Ni1 94.84(6)
N21 C21 N23 121.14(15)
N21 C21 S21 123.24(13)
N23 C21 S21 115.61(13)
C21 N21 N22 111.90(14)
C22 N22 N21 112.50(14)
C22 N22 Ni1 129.64(12)
N21 N22 Ni1 117.63(11)
N22 C22 C31 121.71(15)
N22 C22 C23 119.56(15)
C31 C22 C23 118.72(15)
C22 C23 C24 114.16(15)
C22 C23 H23A 108.7
C24 C23 H23A 108.7
C22 C23 H23B 108.7
C24 C23 H23B 108.7
H23A C23 H23B 107.6
C25 C24 C23 110.19(16)
C25 C24 H24A 109.6
C23 C24 H24A 109.6
C25 C24 H24B 109.6
C23 C24 H24B 109.6
H24A C24 H24B 108.1
C26 C25 C24 108.67(15)
C26 C25 H25A 110.0
C24 C25 H25A 110.0
C26 C25 H25B 110.0
C24 C25 H25B 110.0
H25A C25 H25B 108.3
C27 C26 C31 118.83(17)
C27 C26 C25 121.67(17)
C31 C26 C25 119.43(16)
C28 C27 C26 121.06(18)
C28 C27 H27 119.5
C26 C27 H27 119.5
C27 C28 C29 120.40(18)
C27 C28 H28 119.8
C29 C28 H28 119.8
C28 C29 C30 119.46(18)
C28 C29 H29 120.3
C30 C29 H29 120.3
C29 C30 C31 120.48(17)
C29 C30 H30 119.8
C31 C30 H30 119.8
C30 C31 C26 119.68(16)
C30 C31 C22 121.87(15)
C26 C31 C22 118.36(15)
C21 N23 C32 128.82(16)
C21 N23 H2N 114.1
C32 N23 H2N 115.6
C33 C32 C37 118.67(17)
C33 C32 N23 124.97(16)
C37 C32 N23 116.34(17)
C32 C33 C34 119.79(18)
C32 C33 H33 120.1
C34 C33 H33 120.1
C35 C34 C33 121.2(2)
C35 C34 H34 119.4
C33 C34 H34 119.4
C34 C35 C36 119.13(18)
C34 C35 H35 120.4
C36 C35 H35 120.4
C35 C36 C37 120.63(19)
C35 C36 H36 119.7
C37 C36 H36 119.7
C36 C37 C32 120.52(19)
C36 C37 H37 119.7
C32 C37 H37 119.7
H1O1 O1 H2O1 102.5
C44 O41 C41 107.61(17)
O41 C41 C42 107.1(2)
O41 C41 H41A 110.3
C42 C41 H41A 110.3
O41 C41 H41B 110.3
C42 C41 H41B 110.3
H41A C41 H41B 108.6
C41 C42 C43 104.7(2)
C41 C42 H42A 110.8
C43 C42 H42A 110.8
C41 C42 H42B 110.8
C43 C42 H42B 110.8
H42A C42 H42B 108.9
C42 C43 C44 105.43(19)
C42 C43 H43A 110.7
C44 C43 H43A 110.7
C42 C43 H43B 110.7
C44 C43 H43B 110.7
H43A C43 H43B 108.8
O41 C44 C43 107.00(19)
O41 C44 H44A 110.3
C43 C44 H44A 110.3
O41 C44 H44B 110.3
C43 C44 H44B 110.3
H44A C44 H44B 108.6
C51 O51 C54 107.23(16)
O51 C51 C52 107.68(18)
O51 C51 H51A 110.2
C52 C51 H51A 110.2
O51 C51 H51B 110.2
C52 C51 H51B 110.2
H51A C51 H51B 108.5
C51 C52 C53 104.34(18)
C51 C52 H52A 110.9
C53 C52 H52A 110.9
C51 C52 H52B 110.9
C53 C52 H52B 110.9
H52A C52 H52B 108.9
C54 C53 C52 102.98(17)
C54 C53 H53A 111.2
C52 C53 H53A 111.2
C54 C53 H53B 111.2
C52 C53 H53B 111.2
H53A C53 H53B 109.1
O51 C54 C53 105.00(16)
O51 C54 H54A 110.7
C53 C54 H54A 110.7
O51 C54 H54B 110.7
C53 C54 H54B 110.7
H54A C54 H54B 108.8

loop_
_geom_bond_atom_site_label_1
_geom_bond_atom_site_label_2
_geom_bond_distance
_geom_bond_publ_flag
Ni1 N2 1.9313(14) y
Ni1 N22 1.9417(14) y
Ni1 S21 2.1524(5) y
Ni1 S1 2.1664(5) y
S1 C1 1.7612(17) ?
C1 N1 1.298(2) ?
C1 N3 1.365(2) ?
N1 N2 1.4008(18) ?
N2 C2 1.307(2) ?
C2 C11 1.471(2) ?
C2 C3 1.511(2) ?
C3 C4 1.522(2) ?
C3 H3A 0.9900 ?
C3 H3B 0.9900 ?
C4 C5 1.524(3) ?
C4 H4A 0.9900 ?
C4 H4B 0.9900 ?
C5 C6 1.505(3) ?
C5 H5A 0.9900 ?
C5 H5B 0.9900 ?
C6 C7 1.394(3) ?
C6 C11 1.412(2) ?
C7 C8 1.379(3) ?
C7 H7 0.9500 ?
C8 C9 1.390(3) ?
C8 H8 0.9500 ?
C9 C10 1.388(3) ?
C9 H9 0.9500 ?
C10 C11 1.401(3) ?
C10 H10 0.9500 ?
N3 C12 1.413(2) ?
N3 H1N 0.8798 ?
C12 C13 1.398(3) ?
C12 C17 1.400(2) ?
C13 C14 1.400(3) ?
C13 H13 0.9500 ?
C14 C15 1.378(3) ?
C14 H14 0.9500 ?
C15 C16 1.386(3) ?
C15 H15 0.9500 ?
C16 C17 1.391(3) ?
C16 H16 0.9500 ?
C17 H17 0.9500 ?
S21 C21 1.7571(17) ?
C21 N21 1.301(2) ?
C21 N23 1.368(2) ?
N21 N22 1.4050(19) ?
N22 C22 1.304(2) ?
C22 C31 1.470(2) ?
C22 C23 1.513(2) ?
C23 C24 1.522(3) ?
C23 H23A 0.9900 ?
C23 H23B 0.9900 ?
C24 C25 1.521(3) ?
C24 H24A 0.9900 ?
C24 H24B 0.9900 ?
C25 C26 1.506(3) ?
C25 H25A 0.9900 ?
C25 H25B 0.9900 ?
C26 C27 1.393(3) ?
C26 C31 1.406(2) ?
C27 C28 1.382(3) ?
C27 H27 0.9500 ?
C28 C29 1.390(3) ?
C28 H28 0.9500 ?
C29 C30 1.390(3) ?
C29 H29 0.9500 ?
C30 C31 1.402(2) ?
C30 H30 0.9500 ?
N23 C32 1.412(2) ?
N23 H2N 0.8800 ?
C32 C33 1.393(3) ?
C32 C37 1.401(2) ?
C33 C34 1.395(3) ?
C33 H33 0.9500 ?
C34 C35 1.379(3) ?
C34 H34 0.9500 ?
C35 C36 1.379(3) ?
C35 H35 0.9500 ?
C36 C37 1.388(3) ?
C36 H36 0.9500 ?
C37 H37 0.9500 ?
O1 H1O1 0.8400 ?
O1 H2O1 0.8397 ?
O41 C44 1.422(3) ?
O41 C41 1.424(3) ?
C41 C42 1.493(3) ?
C41 H41A 0.9900 ?
C41 H41B 0.9900 ?
C42 C43 1.509(4) ?
C42 H42A 0.9900 ?
C42 H42B 0.9900 ?
C43 C44 1.513(3) ?
C43 H43A 0.9900 ?
C43 H43B 0.9900 ?
C44 H44A 0.9900 ?
C44 H44B 0.9900 ?
O51 C51 1.431(3) ?
O51 C54 1.434(2) ?
C51 C52 1.519(3) ?
C51 H51A 0.9900 ?
C51 H51B 0.9900 ?
C52 C53 1.523(3) ?
C52 H52A 0.9900 ?
C52 H52B 0.9900 ?
C53 C54 1.508(3) ?
C53 H53A 0.9900 ?
C53 H53B 0.9900 ?
C54 H54A 0.9900 ?
C54 H54B 0.9900 ?

loop_
_geom_hbond_atom_site_label_D
_geom_hbond_atom_site_label_H
_geom_hbond_atom_site_label_A
_geom_hbond_site_symmetry_A
_geom_hbond_distance_DH
_geom_hbond_distance_HA
_geom_hbond_distance_DA
_geom_hbond_angle_DHA
N3 H1N O1 . 0.88 2.06 2.934(2) 172
N23 H2N O51 . 0.88 2.02 2.895(2) 171
O1 H1O1 S1 3_766 0.84 2.63 3.4609(16) 170
O1 H2O1 O41 2_745 0.840 2.00 2.836(2) 173
C27 H27 <i>Cg</i>1 4_575 0.95 2.80 3.595(2) 142
C54 H54B <i>Cg</i>2 4_566 0.99 2.67 3.633(2) 164
